data_2237315
loop_
_publ_author_name
'Sreenivasa, S.'
'Anitha, H. C.'
'ManojKumar, K. E.'
'Tonannavar, J.'
'Jayashree, Yenagi'
'Suchetan, P. A.'
'Palakshamurthy, B. S.'

_publ_section_title
;
 1-Tosyl-4-[2-(trifluoromethyl)benzyl]piperazine
;
_journal_coeditor_code GK2548
_journal_issue 2
_journal_name_full 'Acta Crystallographica Section E'
_journal_page_first o239
_journal_paper_doi 10.1107/S1600536813000317
_journal_volume 69
_journal_year 2013
_chemical_formula_iupac 'C19 H21 F3 N2 O2 S'
_chemical_formula_moiety 'C19 H21 F3 N2 O2 S'
_chemical_formula_sum 'C19 H21 F3 N2 O2 S'
_chemical_formula_weight 398.44
_chemical_melting_point 455
_chemical_name_common
;
1-Tosyl-4-[2-(trifluoromethyl)benzyl]piperazine
;
_chemical_name_systematic
;
1-(4-Methylphenylsulfonyl)-4-[2-(trifluoromethyl)benzyl]piperazine
;
_space_group_IT_number 2
_symmetry_cell_setting triclinic
_symmetry_space_group_name_Hall '-P 1'
_symmetry_space_group_name_H-M 'P -1'
_atom_sites_solution_hydrogens geom
_atom_sites_solution_primary direct
_atom_sites_solution_secondary difmap
_audit_creation_method SHELXL97
_cell_angle_alpha 72.0360(10)
_cell_angle_beta 77.0240(10)
_cell_angle_gamma 62.3840(10)
_cell_formula_units_Z 2
_cell_length_a 9.5044(3)
_cell_length_b 9.8389(3)
_cell_length_c 12.1473(4)
_cell_measurement_reflns_used 3359
_cell_measurement_temperature 296(2)
_cell_measurement_theta_max 25.0
_cell_measurement_theta_min 1.8
_cell_volume 952.95(5)
_computing_cell_refinement 'APEX2 and SAINT-Plus (Bruker, 2009)'
_computing_data_collection 'APEX2 (Bruker, 2009)'
_computing_data_reduction 'SAINT-Plus and XPREP (Bruker, 2009)'
_computing_molecular_graphics 'ORTEP-3 for Windows (Farrugia, 2012)'
_computing_publication_material 'SHELXL97 (Sheldrick, 2008)'
_computing_structure_refinement 'SHELXL97 (Sheldrick, 2008)'
_computing_structure_solution 'SHELXS97 (Sheldrick, 2008)'
_diffrn_ambient_temperature 296(2)
_diffrn_measured_fraction_theta_full 0.999
_diffrn_measured_fraction_theta_max 0.999
_diffrn_measurement_device_type 'Bruker APEXII'
_diffrn_measurement_method '\f and \w scans'
_diffrn_radiation_monochromator graphite
_diffrn_radiation_source 'fine-focus sealed tube'
_diffrn_radiation_type MoK\a
_diffrn_radiation_wavelength 0.71073
_diffrn_reflns_av_R_equivalents 0.0230
_diffrn_reflns_av_sigmaI/netI 0.0144
_diffrn_reflns_limit_h_max 11
_diffrn_reflns_limit_h_min -11
_diffrn_reflns_limit_k_max 11
_diffrn_reflns_limit_k_min -11
_diffrn_reflns_limit_l_max 14
_diffrn_reflns_limit_l_min -14
_diffrn_reflns_number 18514
_diffrn_reflns_theta_full 24.99
_diffrn_reflns_theta_max 24.99
_diffrn_reflns_theta_min 1.77
_diffrn_standards_decay_% 0.6
_diffrn_standards_interval_count 3359
_diffrn_standards_interval_time 15
_diffrn_standards_number 2981
_exptl_absorpt_coefficient_mu 0.215
_exptl_absorpt_correction_T_max 0.950
_exptl_absorpt_correction_T_min 0.942
_exptl_absorpt_correction_type multi-scan
_exptl_absorpt_process_details '(SADABS; Bruker, 2009)'
_exptl_crystal_colour colourless
_exptl_crystal_density_diffrn 1.389
_exptl_crystal_density_method 'not measured'
_exptl_crystal_description prism
_exptl_crystal_F_000 416
_exptl_crystal_size_max 0.28
_exptl_crystal_size_mid 0.26
_exptl_crystal_size_min 0.24
_refine_diff_density_max 0.180
_refine_diff_density_min -0.528
_refine_ls_extinction_method none
_refine_ls_goodness_of_fit_ref 1.077
_refine_ls_hydrogen_treatment constr
_refine_ls_matrix_type full
_refine_ls_number_constraints 0
_refine_ls_number_parameters 245
_refine_ls_number_reflns 3359
_refine_ls_number_restraints 0
_refine_ls_restrained_S_all 1.077
_refine_ls_R_factor_all 0.0467
_refine_ls_R_factor_gt 0.0419
_refine_ls_shift/su_max 0.001
_refine_ls_shift/su_mean 0.000
_refine_ls_structure_factor_coef Fsqd
_refine_ls_weighting_details 'calc w = 1/[\s^2^(Fo^2^)+(0.0669P)^2^+0.2061P] where P=(Fo^2^+2Fc^2^)/3'
_refine_ls_weighting_scheme calc
_refine_ls_wR_factor_gt 0.1154
_refine_ls_wR_factor_ref 0.1187
_reflns_number_gt 2981
_reflns_number_total 3359
_reflns_threshold_expression I>2\s(I)
_cod_data_source_file gk2548.cif
_cod_data_source_block I
_cod_original_cell_volume 952.96(5)
_cod_database_code 2237315
_cod_database_fobs_code 2237315

loop_
_symmetry_equiv_pos_as_xyz
'x, y, z'
'-x, -y, -z'

loop_
_atom_site_type_symbol
_atom_site_label
_atom_site_fract_x
_atom_site_fract_y
_atom_site_fract_z
_atom_site_U_iso_or_equiv
_atom_site_adp_type
_atom_site_calc_flag
_atom_site_refinement_flags
_atom_site_occupancy
_atom_site_symmetry_multiplicity
C C1 -0.1973(2) 0.79085(19) 1.04506(16) 0.0524(4) Uani d . 1 1
H H1 -0.1413 0.8051 0.9723 0.063 Uiso calc R 1 1
C C2 -0.3565(2) 0.8200(2) 1.0527(2) 0.0650(5) Uani d . 1 1
H H2 -0.4054 0.8512 0.9852 0.078 Uiso calc R 1 1
C C3 -0.4417(2) 0.8030(2) 1.1589(2) 0.0692(6) Uani d . 1 1
H H3 -0.5494 0.8269 1.1637 0.083 Uiso calc R 1 1
C C4 -0.3681(2) 0.7507(2) 1.25786(19) 0.0601(5) Uani d . 1 1
H H4 -0.4258 0.7382 1.3301 0.072 Uiso calc R 1 1
C C5 -0.2083(2) 0.71618(19) 1.25148(15) 0.0484(4) Uani d . 1 1
C C6 -0.12093(19) 0.74094(18) 1.14417(14) 0.0446(4) Uani d . 1 1
C C7 -0.1307(2) 0.6477(3) 1.36242(17) 0.0662(5) Uani d . 1 1
C C8 0.0483(2) 0.7240(3) 1.13458(15) 0.0570(4) Uani d . 1 1
H H8A 0.0465 0.8048 1.1654 0.068 Uiso calc R 1 1
H H8B 0.1120 0.6221 1.1819 0.068 Uiso calc R 1 1
C C9 0.1988(2) 0.5868(2) 0.98362(15) 0.0533(4) Uani d . 1 1
H H9A 0.1208 0.5447 0.9957 0.064 Uiso calc R 1 1
H H9B 0.2835 0.5124 1.0328 0.064 Uiso calc R 1 1
C C10 0.2667(2) 0.6058(2) 0.85784(15) 0.0512(4) Uani d . 1 1
H H10A 0.3190 0.5041 0.8378 0.061 Uiso calc R 1 1
H H10B 0.1818 0.6756 0.8079 0.061 Uiso calc R 1 1
C C11 0.3078(2) 0.8246(2) 0.87272(15) 0.0549(4) Uani d . 1 1
H H11A 0.2231 0.8998 0.8237 0.066 Uiso calc R 1 1
H H11B 0.3862 0.8658 0.8617 0.066 Uiso calc R 1 1
C C12 0.2407(2) 0.8003(2) 0.99864(16) 0.0572(4) Uani d . 1 1
H H12A 0.3265 0.7275 1.0473 0.069 Uiso calc R 1 1
H H12B 0.1908 0.9000 1.0213 0.069 Uiso calc R 1 1
C C13 0.39911(19) 0.7588(2) 0.60451(14) 0.0494(4) Uani d . 1 1
C C14 0.3464(2) 0.6848(2) 0.55409(16) 0.0586(5) Uani d . 1 1
H H14 0.3724 0.5776 0.5826 0.070 Uiso calc R 1 1
C C15 0.2560(2) 0.7693(3) 0.46208(17) 0.0650(5) Uani d . 1 1
H H15 0.2211 0.7187 0.4284 0.078 Uiso calc R 1 1
C C16 0.2156(2) 0.9293(3) 0.41834(15) 0.0607(5) Uani d . 1 1
C C17 0.2694(2) 1.0018(2) 0.46948(16) 0.0623(5) Uani d . 1 1
H H17 0.2440 1.1088 0.4407 0.075 Uiso calc R 1 1
C C18 0.3601(2) 0.9183(2) 0.56233(16) 0.0564(4) Uani d . 1 1
H H18 0.3947 0.9687 0.5964 0.068 Uiso calc R 1 1
C C19 0.1146(3) 1.0231(4) 0.3176(2) 0.0932(8) Uani d . 1 1
H H19A 0.0038 1.0616 0.3464 0.140 Uiso calc R 1 1
H H19B 0.1364 0.9567 0.2665 0.140 Uiso calc R 1 1
H H19C 0.1394 1.1108 0.2758 0.140 Uiso calc R 1 1
N N1 0.12372(17) 0.73734(17) 1.01560(12) 0.0492(3) Uani d . 1 1
N N2 0.38211(16) 0.67220(16) 0.84130(12) 0.0482(3) Uani d . 1 1
O O1 0.58136(16) 0.48817(17) 0.72513(13) 0.0758(4) Uani d . 1 1
O O2 0.60748(16) 0.7253(2) 0.72858(12) 0.0771(4) Uani d . 1 1
F F1 -0.05597(17) 0.7266(2) 1.37482(11) 0.0944(5) Uani d . 1 1
F F2 -0.23300(18) 0.6445(2) 1.45635(11) 0.1050(5) Uani d . 1 1
F F3 -0.02138(19) 0.49998(18) 1.36833(12) 0.1020(5) Uani d . 1 1
S S1 0.51074(5) 0.65163(6) 0.72555(4) 0.05661(18) Uani d . 1 1

loop_
_atom_site_aniso_label
_atom_site_aniso_U_11
_atom_site_aniso_U_22
_atom_site_aniso_U_33
_atom_site_aniso_U_12
_atom_site_aniso_U_13
_atom_site_aniso_U_23
C1 0.0562(10) 0.0455(9) 0.0529(10) -0.0191(8) -0.0149(8) -0.0053(7)
C2 0.0602(11) 0.0482(10) 0.0846(14) -0.0144(9) -0.0344(11) -0.0076(9)
C3 0.0427(10) 0.0585(11) 0.1037(17) -0.0164(9) -0.0127(11) -0.0198(11)
C4 0.0473(10) 0.0564(10) 0.0756(13) -0.0231(8) 0.0041(9) -0.0199(9)
C5 0.0462(9) 0.0456(9) 0.0517(9) -0.0183(7) -0.0002(7) -0.0144(7)
C6 0.0433(8) 0.0414(8) 0.0475(9) -0.0150(7) -0.0060(7) -0.0121(7)
C7 0.0612(12) 0.0861(15) 0.0477(10) -0.0313(11) 0.0032(9) -0.0172(10)
C8 0.0502(10) 0.0831(13) 0.0427(9) -0.0317(9) -0.0003(7) -0.0193(9)
C9 0.0600(10) 0.0541(10) 0.0493(9) -0.0324(9) 0.0011(8) -0.0084(7)
C10 0.0595(10) 0.0490(9) 0.0479(9) -0.0269(8) 0.0021(8) -0.0139(7)
C11 0.0650(11) 0.0588(10) 0.0516(10) -0.0377(9) -0.0018(8) -0.0115(8)
C12 0.0670(11) 0.0690(11) 0.0508(10) -0.0406(10) 0.0005(8) -0.0199(8)
C13 0.0414(8) 0.0590(10) 0.0397(8) -0.0213(8) 0.0039(7) -0.0068(7)
C14 0.0609(11) 0.0564(10) 0.0553(10) -0.0245(9) 0.0012(8) -0.0146(8)
C15 0.0638(12) 0.0822(14) 0.0566(11) -0.0333(11) -0.0024(9) -0.0254(10)
C16 0.0500(10) 0.0817(14) 0.0409(9) -0.0236(9) -0.0002(7) -0.0119(9)
C17 0.0643(12) 0.0602(11) 0.0505(10) -0.0255(9) -0.0038(9) -0.0002(8)
C18 0.0604(11) 0.0619(11) 0.0494(10) -0.0326(9) -0.0038(8) -0.0068(8)
C19 0.0775(15) 0.124(2) 0.0571(13) -0.0275(15) -0.0203(11) -0.0076(13)
N1 0.0514(8) 0.0605(8) 0.0421(7) -0.0291(7) 0.0010(6) -0.0160(6)
N2 0.0475(8) 0.0526(8) 0.0414(7) -0.0232(6) -0.0020(6) -0.0054(6)
O1 0.0583(8) 0.0634(8) 0.0647(9) -0.0005(7) 0.0021(6) -0.0076(6)
O2 0.0539(8) 0.1138(12) 0.0621(8) -0.0461(8) -0.0073(6) -0.0008(8)
F1 0.0980(10) 0.1560(14) 0.0594(8) -0.0745(10) -0.0026(7) -0.0361(8)
F2 0.0923(10) 0.1675(15) 0.0502(7) -0.0651(10) 0.0168(7) -0.0202(8)
F3 0.1030(11) 0.0919(10) 0.0645(8) -0.0078(8) -0.0260(7) 0.0014(7)
S1 0.0409(3) 0.0670(3) 0.0460(3) -0.0177(2) -0.00155(18) -0.0027(2)

loop_
_atom_type_symbol
_atom_type_description
_atom_type_scat_dispersion_real
_atom_type_scat_dispersion_imag
_atom_type_scat_source
C C 0.0033 0.0016 'International Tables Vol C Tables 4.2.6.8 and 6.1.1.4'
H H 0.0000 0.0000 'International Tables Vol C Tables 4.2.6.8 and 6.1.1.4'
N N 0.0061 0.0033 'International Tables Vol C Tables 4.2.6.8 and 6.1.1.4'
O O 0.0106 0.0060 'International Tables Vol C Tables 4.2.6.8 and 6.1.1.4'
F F 0.0171 0.0103 'International Tables Vol C Tables 4.2.6.8 and 6.1.1.4'
S S 0.1246 0.1234 'International Tables Vol C Tables 4.2.6.8 and 6.1.1.4'

loop_
_geom_angle_atom_site_label_1
_geom_angle_atom_site_label_2
_geom_angle_atom_site_label_3
_geom_angle_site_symmetry_1
_geom_angle_site_symmetry_3
_geom_angle
C6 C1 C2 . . 120.91(18)
C6 C1 H1 . . 119.5
C2 C1 H1 . . 119.5
C3 C2 C1 . . 120.35(18)
C3 C2 H2 . . 119.8
C1 C2 H2 . . 119.8
C4 C3 C2 . . 119.77(18)
C4 C3 H3 . . 120.1
C2 C3 H3 . . 120.1
C3 C4 C5 . . 120.43(18)
C3 C4 H4 . . 119.8
C5 C4 H4 . . 119.8
C4 C5 C6 . . 120.86(17)
C4 C5 C7 . . 118.11(16)
C6 C5 C7 . . 121.01(15)
C1 C6 C5 . . 117.53(15)
C1 C6 C8 . . 120.23(15)
C5 C6 C8 . . 122.15(15)
F2 C7 F1 1 1 105.93(17)
F2 C7 F3 1 . 106.64(18)
F1 C7 F3 1 . 106.07(18)
F2 C7 C5 1 . 113.14(17)
F1 C7 C5 1 . 113.06(17)
F3 C7 C5 . . 111.48(16)
N1 C8 C6 . . 113.17(14)
N1 C8 H8A . . 108.9
C6 C8 H8A . . 108.9
N1 C8 H8B . . 108.9
C6 C8 H8B . . 108.9
H8A C8 H8B . . 107.8
N1 C9 C10 . . 110.58(13)
N1 C9 H9A . . 109.5
C10 C9 H9A . . 109.5
N1 C9 H9B . . 109.5
C10 C9 H9B . . 109.5
H9A C9 H9B . . 108.1
N2 C10 C9 . . 108.49(13)
N2 C10 H10A . . 110.0
C9 C10 H10A . . 110.0
N2 C10 H10B . . 110.0
C9 C10 H10B . . 110.0
H10A C10 H10B . . 108.4
N2 C11 C12 . . 108.27(14)
N2 C11 H11A . . 110.0
C12 C11 H11A . . 110.0
N2 C11 H11B . . 110.0
C12 C11 H11B . . 110.0
H11A C11 H11B . . 108.4
N1 C12 C11 . . 110.19(14)
N1 C12 H12A . . 109.6
C11 C12 H12A . . 109.6
N1 C12 H12B . . 109.6
C11 C12 H12B . . 109.6
H12A C12 H12B . . 108.1
C14 C13 C18 . . 120.00(17)
C14 C13 S1 . . 120.06(14)
C18 C13 S1 . . 119.91(14)
C15 C14 C13 . . 119.93(18)
C15 C14 H14 . . 120.0
C13 C14 H14 . . 120.0
C14 C15 C16 . . 121.02(18)
C14 C15 H15 . . 119.5
C16 C15 H15 . . 119.5
C17 C16 C15 . . 118.43(18)
C17 C16 C19 . . 120.4(2)
C15 C16 C19 . . 121.1(2)
C18 C17 C16 . . 121.17(18)
C18 C17 H17 . . 119.4
C16 C17 H17 . . 119.4
C17 C18 C13 . . 119.45(17)
C17 C18 H18 . . 120.3
C13 C18 H18 . . 120.3
C16 C19 H19A . . 109.5
C16 C19 H19B . . 109.5
H19A C19 H19B . . 109.5
C16 C19 H19C . . 109.5
H19A C19 H19C . . 109.5
H19B C19 H19C . . 109.5
C9 N1 C12 . . 109.73(14)
C9 N1 C8 . . 111.63(14)
C12 N1 C8 . . 111.32(13)
C11 N2 C10 . . 111.46(13)
C11 N2 S1 . . 118.22(11)
C10 N2 S1 . . 116.83(11)
O2 S1 O1 1 1 120.28(9)
O2 S1 N2 1 . 106.27(8)
O1 S1 N2 1 . 106.46(8)
O2 S1 C13 1 . 108.64(8)
O1 S1 C13 1 . 107.92(9)
N2 S1 C13 . . 106.48(7)

loop_
_geom_bond_atom_site_label_1
_geom_bond_atom_site_label_2
_geom_bond_site_symmetry_2
_geom_bond_distance
C1 C6 . 1.384(2)
C1 C2 . 1.390(3)
C1 H1 . 0.9300
C2 C3 . 1.368(3)
C2 H2 . 0.9300
C3 C4 . 1.364(3)
C3 H3 . 0.9300
C4 C5 . 1.384(2)
C4 H4 . 0.9300
C5 C6 . 1.398(2)
C5 C7 . 1.496(3)
C6 C8 . 1.519(2)
C7 F2 1 1.325(2)
C7 F1 1 1.328(3)
C7 F3 . 1.329(3)
C8 N1 . 1.458(2)
C8 H8A . 0.9700
C8 H8B . 0.9700
C9 N1 . 1.451(2)
C9 C10 . 1.510(2)
C9 H9A . 0.9700
C9 H9B . 0.9700
C10 N2 . 1.468(2)
C10 H10A . 0.9700
C10 H10B . 0.9700
C11 N2 . 1.464(2)
C11 C12 . 1.510(2)
C11 H11A . 0.9700
C11 H11B . 0.9700
C12 N1 . 1.456(2)
C12 H12A . 0.9700
C12 H12B . 0.9700
C13 C14 . 1.381(3)
C13 C18 . 1.382(3)
C13 S1 . 1.7625(17)
C14 C15 . 1.369(3)
C14 H14 . 0.9300
C15 C16 . 1.386(3)
C15 H15 . 0.9300
C16 C17 . 1.383(3)
C16 C19 . 1.510(3)
C17 C18 . 1.378(3)
C17 H17 . 0.9300
C18 H18 . 0.9300
C19 H19A . 0.9600
C19 H19B . 0.9600
C19 H19C . 0.9600
N2 S1 . 1.6391(14)
O2 S1 . 1.4223(15)
S1 O1 1 1.4282(15)

loop_
_geom_hbond_atom_site_label_D
_geom_hbond_atom_site_label_H
_geom_hbond_atom_site_label_A
_geom_hbond_site_symmetry_A
_geom_hbond_distance_DH
_geom_hbond_distance_HA
_geom_hbond_distance_DA
_geom_hbond_angle_DHA
_geom_hbond_publ_flag
C11 H11A Cg 2_566 0.97 2.840(2) 3.670(2) 144 yes
